data_7039012
loop_
_publ_author_name
'Pal, Raja'
'Cherry, Brian R.'
'Flores, Marco'
'Groy, Thomas L.'
'Trovitch, Ryan J.'

_publ_section_title
;
 Isolation of a bis(imino)pyridine molybdenum(i) iodide complex through
 controlled reduction and interconversion of its reaction products.
;
_journal_issue 24
_journal_name_full 'Dalton transactions (Cambridge, England : 2003)'
_journal_page_first 10024
_journal_page_last 10033
_journal_paper_doi 10.1039/c6dt00301j
_journal_volume 45
_journal_year 2016
_chemical_formula_moiety 'C39 H40 I Mo N3 P2, C3.995 H9.990 O'
_chemical_formula_sum 'C42.995 H49.99 I Mo N3 O P2'
_chemical_formula_weight 909.64
_chemical_name_common K6PDIMoI
_space_group_crystal_system orthorhombic
_space_group_IT_number 19
_space_group_name_Hall 'P 2ac 2ab'
_space_group_name_H-M_alt 'P 21 21 21'
_symmetry_space_group_name_Hall 'P 2ac 2ab'
_symmetry_space_group_name_H-M 'P 21 21 21'
_atom_sites_solution_hydrogens geom
_atom_sites_solution_primary direct
_atom_sites_solution_secondary difmap
_audit_update_record
;
2016-01-15 deposited with the CCDC.
2016-04-13 downloaded from the CCDC.
;
_cell_angle_alpha 90
_cell_angle_beta 90
_cell_angle_gamma 90
_cell_formula_units_Z 4
_cell_length_a 10.9610(4)
_cell_length_b 11.7192(3)
_cell_length_c 32.6884(10)
_cell_measurement_reflns_used 9987
_cell_measurement_temperature 100.(2)
_cell_measurement_theta_max 25.207
_cell_measurement_theta_min 2.237
_cell_volume 4199.0(2)
_computing_cell_refinement 'SAINT V8.32B (Bruker AXS Inc., 2013)'
_computing_data_collection 'Bruker Instrument Service v2010.9.0.0'
_computing_data_reduction 'SAINT V8.32B (Bruker AXS Inc., 2013)'
_computing_molecular_graphics 'XShell ver. 6.3.1 (Bruker AXS, 2004)'
_computing_publication_material 'Bruker APEX2 v2013.6-2 (Bruker-AXS, 2013)'
_computing_structure_refinement 'SHELXL-2013 (Sheldrick, 2013)'
_computing_structure_solution 'SHELXS-2013 (Sheldrick, 2013)'
_diffrn_ambient_temperature 100.(2)
_diffrn_measured_fraction_theta_full 0.998
_diffrn_measured_fraction_theta_max 0.998
_diffrn_measurement_device_type 'Bruker Smart APEX'
_diffrn_measurement_method '\w and \f scans'
_diffrn_radiation_monochromator graphite
_diffrn_radiation_type MoK\a
_diffrn_radiation_wavelength 0.71073
_diffrn_reflns_av_R_equivalents 0.0418
_diffrn_reflns_limit_h_max 12
_diffrn_reflns_limit_h_min -13
_diffrn_reflns_limit_k_max 11
_diffrn_reflns_limit_k_min -14
_diffrn_reflns_limit_l_max 37
_diffrn_reflns_limit_l_min -39
_diffrn_reflns_number 38146
_diffrn_reflns_theta_full 25.70
_diffrn_reflns_theta_max 25.70
_diffrn_reflns_theta_min 1.25
_diffrn_source 'fine-focus sealed tube'
_diffrn_source_type 'sealed tube'
_exptl_absorpt_coefficient_mu 1.159
_exptl_absorpt_correction_T_max 0.745
_exptl_absorpt_correction_T_min 0.678
_exptl_absorpt_correction_type multi-scan
_exptl_absorpt_process_details 'SADABS V2012/1 (Bruker AXS Inc.)'
_exptl_crystal_colour orange
_exptl_crystal_density_diffrn 1.439
_exptl_crystal_density_method 'not measured'
_exptl_crystal_description block
_exptl_crystal_F_000 1848
_exptl_crystal_size_max 0.34
_exptl_crystal_size_mid 0.30
_exptl_crystal_size_min 0.25
_refine_diff_density_max 1.295
_refine_diff_density_min -1.023
_refine_ls_abs_structure_details
;
Flack x determined using 3009 quotients [(I+)-(I-)]/[(I+)+(I-)]
(Parsons and Flack (2004), Acta Cryst. A60, s61).
;
_refine_ls_abs_structure_Flack -0.040(8)
_refine_ls_extinction_method none
_refine_ls_goodness_of_fit_ref 1.047
_refine_ls_hydrogen_treatment constr
_refine_ls_matrix_type full
_refine_ls_number_parameters 446
_refine_ls_number_reflns 7978
_refine_ls_number_restraints 1
_refine_ls_restrained_S_all 1.047
_refine_ls_R_factor_all 0.0450
_refine_ls_R_factor_gt 0.0401
_refine_ls_shift/su_max 0.001
_refine_ls_shift/su_mean 0.000
_refine_ls_structure_factor_coef Fsqd
_refine_ls_weighting_details 'w=1/[\s^2^(Fo^2^)+(0.0677P)^2^+7.3512P] where P=(Fo^2^+2Fc^2^)/3'
_refine_ls_weighting_scheme calc
_refine_ls_wR_factor_gt 0.1086
_refine_ls_wR_factor_ref 0.1118
_reflns_number_gt 7296
_reflns_number_total 7978
_reflns_threshold_expression 'I > 2\s(I)'
_cod_data_source_file c6dt00301j2.cif
_cod_data_source_block K6PDIMoI
_cod_depositor_comments 'Adding full bibliography for 7039012--7039014.cif.'
_cod_original_formula_sum 'C42.995 H49.990 I Mo N3 O P2'
_cod_database_code 7039012

loop_
_space_group_symop_operation_xyz
'x, y, z'
'-x+1/2, -y, z+1/2'
'-x, y+1/2, -z+1/2'
'x+1/2, -y+1/2, -z'

loop_
_atom_site_type_symbol
_atom_site_label
_atom_site_fract_x
_atom_site_fract_y
_atom_site_fract_z
_atom_site_U_iso_or_equiv
_atom_site_adp_type
_atom_site_calc_flag
_atom_site_refinement_flags_adp
_atom_site_refinement_flags_occupancy
_atom_site_refinement_flags_posn
_atom_site_occupancy
_atom_site_disorder_assembly
_atom_site_disorder_group
I I1 0.68071(4) 0.19678(4) 0.53745(2) 0.02181(14) Uani d . . . 1.0 A -1
Mo Mo1 0.64689(6) 0.40261(6) 0.58511(2) 0.01811(16) Uani d . . . 1.0 A -1
P P1 0.75106(19) 0.49248(17) 0.52632(6) 0.0183(4) Uani d . . . 1.0 A -1
P P2 0.5779(2) 0.26639(18) 0.63870(6) 0.0223(5) Uani d . . . 1.0 A -1
N N1 0.7774(6) 0.4744(6) 0.6165(2) 0.0237(15) Uani d . . . 1.0 A -1
N N2 0.5866(6) 0.5609(5) 0.60315(18) 0.0189(13) Uani d . . . 1.0 A -1
N N3 0.4560(6) 0.4116(6) 0.57158(18) 0.0231(14) Uani d . . . 1.0 A -1
C C1 0.8926(9) 0.6369(8) 0.6477(3) 0.035(2) Uani d . . . 1.0 A -1
H H1A 0.9533 0.5789 0.655 0.053 Uiso calc U . R 1.0 A -1
H H1B 0.8698 0.68 0.6723 0.053 Uiso calc U . R 1.0 A -1
H H1C 0.9273 0.689 0.6274 0.053 Uiso calc U . R 1.0 A -1
C C2 0.7823(8) 0.5803(7) 0.6304(2) 0.0258(18) Uani d . . . 1.0 A -1
C C3 0.6674(9) 0.6319(7) 0.6241(2) 0.0258(18) Uani d . . . 1.0 A -1
C C4 0.6297(9) 0.7432(8) 0.6355(3) 0.033(2) Uani d . . . 1.0 A -1
H H4 0.6824 0.7917 0.6506 0.04 Uiso calc U . R 1.0 A -1
C C5 0.5134(9) 0.7802(7) 0.6240(3) 0.037(2) Uani d . . . 1.0 A -1
H H5 0.4888 0.8561 0.63 0.044 Uiso calc U . R 1.0 A -1
C C6 0.4338(9) 0.7080(8) 0.6040(3) 0.036(2) Uani d . . . 1.0 A -1
H H6 0.3544 0.7338 0.5969 0.043 Uiso calc U . R 1.0 A -1
C C7 0.4695(8) 0.5975(7) 0.5941(3) 0.0284(18) Uani d . . . 1.0 A -1
C C8 0.3971(8) 0.5090(8) 0.5780(2) 0.0278(19) Uani d . . . 1.0 A -1
C C9 0.2634(9) 0.5239(10) 0.5711(3) 0.040(2) Uani d . . . 1.0 A -1
H H9A 0.2433 0.5033 0.5428 0.06 Uiso calc U . R 1.0 A -1
H H9B 0.241 0.6037 0.576 0.06 Uiso calc U . R 1.0 A -1
H H9C 0.2182 0.4746 0.5899 0.06 Uiso calc U . R 1.0 A -1
C C10 0.8457(8) 0.3837(7) 0.6019(2) 0.0256(17) Uani d . . . 1.0 A -1
H H10 0.8646 0.3225 0.6222 0.031 Uiso calc U . R 1.0 A -1
C C11 0.9466(7) 0.4100(8) 0.5713(3) 0.0285(18) Uani d . . . 1.0 A -1
H H11A 1.0057 0.3462 0.5714 0.034 Uiso calc U . R 1.0 A -1
H H11B 0.9903 0.4793 0.5804 0.034 Uiso calc U . R 1.0 A -1
C C12 0.9029(8) 0.4287(7) 0.5274(2) 0.0255(18) Uani d . . . 1.0 A -1
H H12A 0.9011 0.3546 0.5128 0.031 Uiso calc U . R 1.0 A -1
H H12B 0.961 0.4793 0.513 0.031 Uiso calc U . R 1.0 A -1
C C13 0.6994(7) 0.4842(6) 0.4734(2) 0.0213(16) Uani d . . . 1.0 A -1
C C14 0.5893(7) 0.4275(6) 0.4637(2) 0.0208(15) Uani d . . . 1.0 A -1
H H14 0.5443 0.3903 0.4847 0.025 Uiso calc U . R 1.0 A -1
C C15 0.5467(7) 0.4259(7) 0.4240(2) 0.0226(17) Uani d . . . 1.0 A -1
H H15 0.4727 0.3875 0.4176 0.027 Uiso calc U . R 1.0 A -1
C C16 0.6119(8) 0.4801(7) 0.3936(2) 0.0258(18) Uani d . . . 1.0 A -1
H H16 0.5826 0.4785 0.3662 0.031 Uiso calc U . R 1.0 A -1
C C17 0.7205(8) 0.5373(8) 0.4024(3) 0.030(2) Uani d . . . 1.0 A -1
H H17 0.7644 0.5759 0.3815 0.037 Uiso calc U . R 1.0 A -1
C C18 0.7625(8) 0.5366(7) 0.4421(2) 0.0255(18) Uani d . . . 1.0 A -1
H H18 0.8376 0.5735 0.4481 0.031 Uiso calc U . R 1.0 A -1
C C19 0.7789(7) 0.6463(6) 0.5308(2) 0.0190(16) Uani d . . . 1.0 A -1
C C20 0.6795(8) 0.7192(6) 0.5276(2) 0.0245(17) Uani d . . . 1.0 A -1
H H20 0.6007 0.6885 0.5227 0.029 Uiso calc U . R 1.0 A -1
C C21 0.6939(8) 0.8360(7) 0.5315(2) 0.0277(18) Uani d . . . 1.0 A -1
H H21 0.6255 0.8851 0.5286 0.033 Uiso calc U . R 1.0 A -1
C C22 0.8083(8) 0.8813(7) 0.5396(2) 0.0286(17) Uani d . . . 1.0 A -1
H H22 0.8183 0.9613 0.5428 0.034 Uiso calc U . R 1.0 A -1
C C23 0.9078(7) 0.8088(8) 0.5431(3) 0.0297(18) Uani d . . . 1.0 A -1
H H23 0.9863 0.8397 0.5484 0.036 Uiso calc U . R 1.0 A -1
C C24 0.8938(7) 0.6903(7) 0.5388(2) 0.0241(16) Uani d . . . 1.0 A -1
H H24 0.9622 0.641 0.5414 0.029 Uiso calc U . R 1.0 A -1
C C25 0.3812(7) 0.3084(8) 0.5628(2) 0.0253(17) Uani d . . . 1.0 A -1
H H25A 0.4271 0.2568 0.5444 0.03 Uiso calc U . R 1.0 A -1
H H25B 0.3053 0.3314 0.5486 0.03 Uiso calc U . R 1.0 A -1
C C26 0.3489(8) 0.2452(7) 0.6021(2) 0.0287(18) Uani d . . . 1.0 A -1
H H26A 0.3204 0.3017 0.6225 0.034 Uiso calc U . R 1.0 A -1
H H26B 0.2799 0.1931 0.5964 0.034 Uiso calc U . R 1.0 A -1
C C27 0.4505(8) 0.1769(7) 0.6208(2) 0.0259(18) Uani d . . . 1.0 A -1
H H27A 0.4814 0.1219 0.6003 0.031 Uiso calc U . R 1.0 A -1
H H27B 0.4179 0.1328 0.6442 0.031 Uiso calc U . R 1.0 A -1
C C28 0.6902(8) 0.1644(7) 0.6586(2) 0.0263(18) Uani d . . . 1.0 A -1
C C29 0.7149(8) 0.0619(7) 0.6382(3) 0.0294(19) Uani d . . . 1.0 A -1
H H29 0.6667 0.0396 0.6154 0.035 Uiso calc U . R 1.0 A -1
C C30 0.8098(8) -0.0072(7) 0.6514(3) 0.0304(19) Uani d . . . 1.0 A -1
H H30 0.8281 -0.0755 0.6371 0.037 Uiso calc U . R 1.0 A -1
C C31 0.8773(9) 0.0224(9) 0.6850(3) 0.042(2) Uani d . . . 1.0 A -1
H H31 0.9402 -0.0268 0.6945 0.051 Uiso calc U . R 1.0 A -1
C C32 0.8546(10) 0.1223(10) 0.7049(3) 0.048(3) Uani d . . . 1.0 A -1
H H32 0.9018 0.1426 0.7282 0.058 Uiso calc U . R 1.0 A -1
C C33 0.7628(9) 0.1947(9) 0.6913(3) 0.037(2) Uani d . . . 1.0 A -1
H H33 0.7499 0.2657 0.7047 0.045 Uiso calc U . R 1.0 A -1
C C34 0.5165(8) 0.3252(8) 0.6860(2) 0.030(2) Uani d . . . 1.0 A -1
C C35 0.4862(10) 0.2569(9) 0.7192(3) 0.043(3) Uani d . . . 1.0 A -1
H H35 0.4978 0.1767 0.7175 0.052 Uiso calc U . R 1.0 A -1
C C36 0.4393(11) 0.3044(11) 0.7547(3) 0.053(3) Uani d . . . 1.0 A -1
H H36 0.426 0.2565 0.7777 0.063 Uiso calc U . R 1.0 A -1
C C37 0.4125(12) 0.4144(10) 0.7577(3) 0.055(3) Uani d . . . 1.0 A -1
H H37 0.3786 0.445 0.7821 0.066 Uiso calc U . R 1.0 A -1
C C38 0.4349(14) 0.4823(10) 0.7247(3) 0.062(4) Uani d . . . 1.0 A -1
H H38 0.4121 0.5605 0.7256 0.075 Uiso calc U . R 1.0 A -1
C C39 0.4910(12) 0.4390(9) 0.6895(3) 0.051(3) Uani d . . . 1.0 A -1
H H39 0.5117 0.4893 0.6678 0.061 Uiso calc U . R 1.0 A -1
O O1A 0.1955(13) 0.8937(12) 0.7065(4) 0.064(2) Uiso d U P G 0.416(4) B -2
C C1A 0.174(2) 0.7065(14) 0.6784(7) 0.064(2) Uiso d U P G 0.416(4) B -2
H H1AA 0.2163 0.6337 0.6743 0.096 Uiso calc U P R 0.416(4) B -2
H H1AB 0.1516 0.7388 0.6518 0.096 Uiso calc U P R 0.416(4) B -2
H H1AC 0.1003 0.6939 0.6948 0.096 Uiso calc U P R 0.416(4) B -2
C C2A 0.2579(16) 0.7887(13) 0.7007(7) 0.064(2) Uiso d U P G 0.416(4) B -2
H H2AA 0.2815 0.7564 0.7276 0.077 Uiso calc U P R 0.416(4) B -2
H H2AB 0.3329 0.8014 0.6845 0.077 Uiso calc U P R 0.416(4) B -2
C C3A 0.2661(17) 0.9773(14) 0.7272(7) 0.064(2) Uiso d U P G 0.416(4) B -2
H H3AA 0.3414 0.9936 0.7115 0.077 Uiso calc U P R 0.416(4) B -2
H H3AB 0.2899 0.9487 0.7545 0.077 Uiso calc U P R 0.416(4) B -2
C C4A 0.191(2) 1.0852(13) 0.7315(7) 0.064(2) Uiso d U P G 0.416(4) B -2
H H4AA 0.2386 1.1435 0.7457 0.096 Uiso calc U P R 0.416(4) B -2
H H4AB 0.1167 1.0685 0.7472 0.096 Uiso calc U P R 0.416(4) B -2
H H4AC 0.168 1.1133 0.7043 0.096 Uiso calc U P R 0.416(4) B -2
O O1B 0.131(5) 0.956(4) 0.7293(15) 0.064(2) Uiso d U P G 0.116(4) C -3
C C1B 0.172(8) 0.770(5) 0.756(3) 0.064(2) Uiso d U P G 0.116(4) C -3
H H1BA 0.1329 0.6992 0.7652 0.096 Uiso calc U P R 0.116(4) C -3
H H1BB 0.2191 0.8031 0.7784 0.096 Uiso calc U P R 0.116(4) C -3
H H1BC 0.2256 0.7537 0.7328 0.096 Uiso calc U P R 0.116(4) C -3
C C2B 0.074(6) 0.854(5) 0.743(3) 0.064(2) Uiso d U P G 0.116(4) C -3
H H2BA 0.025 0.821 0.7201 0.077 Uiso calc U P R 0.116(4) C -3
H H2BB 0.0184 0.8706 0.7659 0.077 Uiso calc U P R 0.116(4) C -3
C C3B 0.047(6) 1.041(5) 0.716(3) 0.064(2) Uiso d U P G 0.116(4) C -3
H H3BA -0.0085 1.0613 0.7388 0.077 Uiso calc U P R 0.116(4) C -3
H H3BB -0.0019 1.0115 0.6931 0.077 Uiso calc U P R 0.116(4) C -3
C C4B 0.119(8) 1.146(5) 0.703(3) 0.064(2) Uiso d U P G 0.116(4) C -3
H H4BA 0.0616 1.2047 0.6934 0.096 Uiso calc U P R 0.116(4) C -3
H H4BB 0.1733 1.1249 0.6801 0.096 Uiso calc U P R 0.116(4) C -3
H H4BC 0.1667 1.1745 0.7257 0.096 Uiso calc U P R 0.116(4) C -3
O O1C 0.052(2) 1.015(2) 0.7605(7) 0.064(2) Uiso d U P G 0.244(4) D -4
C C1C -0.074(3) 0.870(3) 0.7901(13) 0.064(2) Uiso d U P G 0.244(4) D -4
H H1CA -0.0775 0.7888 0.7964 0.096 Uiso calc U P R 0.244(4) D -4
H H1CB -0.1407 0.8907 0.7716 0.096 Uiso calc U P R 0.244(4) D -4
H H1CC -0.0804 0.9146 0.8154 0.096 Uiso calc U P R 0.244(4) D -4
C C2C 0.047(3) 0.897(2) 0.7695(12) 0.064(2) Uiso d U P G 0.244(4) D -4
H H2CA 0.1156 0.8762 0.7878 0.077 Uiso calc U P R 0.244(4) D -4
H H2CB 0.0551 0.8522 0.7439 0.077 Uiso calc U P R 0.244(4) D -4
C C3C 0.162(3) 1.050(2) 0.7411(12) 0.064(2) Uiso d U P G 0.244(4) D -4
H H3CA 0.1718 1.008 0.715 0.077 Uiso calc U P R 0.244(4) D -4
H H3CB 0.2322 1.0319 0.7589 0.077 Uiso calc U P R 0.244(4) D -4
C C4C 0.156(4) 1.177(2) 0.7330(12) 0.064(2) Uiso d U P G 0.244(4) D -4
H H4CA 0.2316 1.2017 0.7196 0.096 Uiso calc U P R 0.244(4) D -4
H H4CB 0.1466 1.2179 0.759 0.096 Uiso calc U P R 0.244(4) D -4
H H4CC 0.0864 1.1941 0.7152 0.096 Uiso calc U P R 0.244(4) D -4
O O1D 0.175(2) 0.760(2) 0.6911(7) 0.064(2) Uiso d U P G 0.223(4) E -5
C C1D 0.154(5) 0.558(2) 0.6897(13) 0.064(2) Uiso d U P G 0.223(4) E -5
H H1DA 0.1493 0.4892 0.7069 0.096 Uiso calc U P R 0.223(4) E -5
H H1DB 0.2232 0.5512 0.671 0.096 Uiso calc U P R 0.223(4) E -5
H H1DC 0.0781 0.5645 0.6738 0.096 Uiso calc U P R 0.223(4) E -5
C C2D 0.169(4) 0.662(2) 0.7165(9) 0.064(2) Uiso d U P G 0.223(4) E -5
H H2DA 0.0992 0.6689 0.7356 0.077 Uiso calc U P R 0.223(4) E -5
H H2DB 0.2448 0.6556 0.7328 0.077 Uiso calc U P R 0.223(4) E -5
C C3D 0.190(5) 0.864(2) 0.7132(9) 0.064(2) Uiso d U P G 0.223(4) E -5
H H3DA 0.2657 0.861 0.7295 0.077 Uiso calc U P R 0.223(4) E -5
H H3DB 0.1202 0.8744 0.7323 0.077 Uiso calc U P R 0.223(4) E -5
C C4D 0.195(5) 0.962(2) 0.6831(13) 0.064(2) Uiso d U P G 0.223(4) E -5
H H4DA 0.2049 1.034 0.6981 0.096 Uiso calc U P R 0.223(4) E -5
H H4DB 0.119 0.9647 0.6673 0.096 Uiso calc U P R 0.223(4) E -5
H H4DC 0.264 0.9513 0.6645 0.096 Uiso calc U P R 0.223(4) E -5

loop_
_atom_site_aniso_label
_atom_site_aniso_U_11
_atom_site_aniso_U_22
_atom_site_aniso_U_33
_atom_site_aniso_U_12
_atom_site_aniso_U_13
_atom_site_aniso_U_23
I1 0.0279(3) 0.0158(2) 0.0217(2) -0.0014(2) 0.0030(2) -0.0023(2)
Mo1 0.0214(3) 0.0158(3) 0.0171(3) -0.0017(3) 0.0014(2) -0.0016(3)
P1 0.0208(10) 0.0151(10) 0.0190(9) -0.0020(8) 0.0020(7) -0.0004(7)
P2 0.0270(11) 0.0214(11) 0.0183(9) -0.0050(9) 0.0025(8) -0.0005(8)
N1 0.024(4) 0.024(4) 0.023(3) 0.000(3) -0.005(3) -0.002(3)
N2 0.028(4) 0.015(3) 0.014(3) 0.000(3) 0.002(3) -0.002(2)
N3 0.025(4) 0.025(4) 0.019(3) -0.005(3) 0.002(3) -0.002(3)
C1 0.037(5) 0.034(5) 0.036(5) -0.009(4) -0.013(4) -0.002(4)
C2 0.032(5) 0.019(4) 0.027(4) -0.003(4) -0.004(3) 0.000(3)
C3 0.039(5) 0.019(4) 0.019(4) -0.003(4) 0.006(4) -0.003(3)
C4 0.047(6) 0.021(4) 0.030(4) -0.010(4) 0.007(4) -0.006(4)
C5 0.046(6) 0.020(5) 0.044(5) 0.010(4) 0.014(4) -0.008(4)
C6 0.037(5) 0.030(5) 0.041(5) 0.009(4) 0.012(4) 0.002(4)
C7 0.028(4) 0.023(4) 0.034(4) 0.001(4) 0.005(3) 0.003(4)
C8 0.022(4) 0.037(5) 0.025(4) -0.002(4) 0.005(3) 0.004(4)
C9 0.028(5) 0.045(6) 0.047(6) 0.009(5) -0.003(4) 0.005(5)
C10 0.029(4) 0.024(4) 0.024(4) -0.002(4) -0.004(3) -0.001(3)
C11 0.021(4) 0.027(5) 0.037(4) -0.001(4) 0.003(3) -0.001(4)
C12 0.028(4) 0.020(4) 0.028(4) -0.005(3) 0.005(3) 0.000(3)
C13 0.026(4) 0.013(4) 0.024(4) 0.001(3) -0.001(3) -0.003(3)
C14 0.018(4) 0.015(4) 0.029(4) 0.002(3) 0.001(3) 0.003(3)
C15 0.020(4) 0.018(4) 0.030(4) 0.003(3) -0.004(3) 0.000(3)
C16 0.034(5) 0.020(4) 0.024(4) 0.010(4) 0.000(3) 0.002(3)
C17 0.036(5) 0.031(5) 0.024(4) -0.006(4) 0.006(3) 0.002(3)
C18 0.026(4) 0.022(4) 0.028(4) -0.005(4) 0.004(3) 0.000(3)
C19 0.023(4) 0.018(4) 0.016(4) -0.005(3) 0.004(3) -0.003(3)
C20 0.023(4) 0.021(4) 0.029(4) 0.001(3) 0.000(3) 0.004(3)
C21 0.039(5) 0.019(4) 0.024(4) 0.006(4) -0.005(4) 0.002(3)
C22 0.041(5) 0.017(4) 0.028(4) -0.004(4) -0.003(4) -0.002(3)
C23 0.025(4) 0.022(4) 0.042(5) -0.006(4) 0.000(4) 0.002(4)
C24 0.027(4) 0.019(4) 0.026(4) -0.003(3) 0.005(3) 0.001(4)
C25 0.023(4) 0.029(5) 0.024(4) -0.004(4) -0.001(3) -0.004(4)
C26 0.026(4) 0.030(4) 0.030(4) -0.014(4) 0.003(3) -0.003(3)
C27 0.028(4) 0.023(5) 0.026(4) -0.008(4) 0.007(3) -0.003(3)
C28 0.029(4) 0.024(4) 0.027(4) -0.005(4) 0.004(4) 0.006(3)
C29 0.032(5) 0.027(4) 0.030(4) -0.006(4) 0.003(3) 0.004(3)
C30 0.031(5) 0.024(4) 0.036(4) 0.002(4) 0.007(4) 0.005(4)
C31 0.032(5) 0.050(6) 0.044(5) 0.015(5) 0.007(4) 0.010(5)
C32 0.043(6) 0.069(8) 0.032(5) 0.000(6) -0.011(4) 0.008(5)
C33 0.044(5) 0.036(5) 0.032(4) 0.009(5) -0.002(4) -0.003(4)
C34 0.036(5) 0.035(5) 0.020(4) -0.004(4) 0.007(3) -0.003(4)
C35 0.060(7) 0.031(5) 0.038(5) 0.011(5) 0.020(5) 0.014(4)
C36 0.077(8) 0.056(7) 0.025(5) 0.011(7) 0.015(5) 0.005(5)
C37 0.087(9) 0.045(7) 0.034(5) 0.004(6) 0.016(5) -0.008(5)
C38 0.105(11) 0.042(7) 0.039(6) -0.002(7) 0.016(6) -0.011(5)
C39 0.085(9) 0.034(6) 0.032(5) -0.020(6) 0.023(5) -0.006(4)

loop_
_atom_type_symbol
_atom_type_description
_atom_type_scat_dispersion_real
_atom_type_scat_dispersion_imag
_atom_type_scat_source
C C 0.0033 0.0016 'International Tables Vol C Tables 4.2.6.8 and 6.1.1.4'
H H 0.0000 0.0000 'International Tables Vol C Tables 4.2.6.8 and 6.1.1.4'
N N 0.0061 0.0033 'International Tables Vol C Tables 4.2.6.8 and 6.1.1.4'
P P 0.1023 0.0942 'International Tables Vol C Tables 4.2.6.8 and 6.1.1.4'
Mo Mo -1.6832 0.6857 'International Tables Vol C Tables 4.2.6.8 and 6.1.1.4'
I I -0.4742 1.8119 'International Tables Vol C Tables 4.2.6.8 and 6.1.1.4'
O O 0.0106 0.0060 'International Tables Vol C Tables 4.2.6.8 and 6.1.1.4'

loop_
_geom_angle_atom_site_label_1
_geom_angle_atom_site_label_2
_geom_angle_atom_site_label_3
_geom_angle
N1 Mo1 N2 72.3(3)
N1 Mo1 N3 143.5(3)
N2 Mo1 N3 72.6(3)
N1 Mo1 C10 37.6(3)
N2 Mo1 C10 109.2(3)
N3 Mo1 C10 176.4(3)
N1 Mo1 P1 83.5(2)
N2 Mo1 P1 89.26(18)
N3 Mo1 P1 105.66(18)
C10 Mo1 P1 77.6(2)
N1 Mo1 P2 97.4(2)
N2 Mo1 P2 106.22(18)
N3 Mo1 P2 83.12(18)
C10 Mo1 P2 93.4(2)
P1 Mo1 P2 164.06(7)
N1 Mo1 I1 123.3(2)
N2 Mo1 I1 161.34(18)
N3 Mo1 I1 93.15(18)
C10 Mo1 I1 85.7(2)
P1 Mo1 I1 82.96(5)
P2 Mo1 I1 83.29(5)
C13 P1 C12 106.3(4)
C13 P1 C19 100.4(3)
C12 P1 C19 104.4(4)
C13 P1 Mo1 124.9(3)
C12 P1 Mo1 103.4(3)
C19 P1 Mo1 115.7(2)
C34 P2 C28 101.2(4)
C34 P2 C27 101.8(4)
C28 P2 C27 104.5(4)
C34 P2 Mo1 117.8(3)
C28 P2 Mo1 117.6(3)
C27 P2 Mo1 111.8(3)
C2 N1 C10 144.8(8)
C2 N1 Mo1 127.9(6)
C10 N1 Mo1 83.3(5)
C7 N2 C3 120.6(7)
C7 N2 Mo1 121.0(5)
C3 N2 Mo1 118.4(5)
C8 N3 C25 117.4(7)
C8 N3 Mo1 119.0(6)
C25 N3 Mo1 122.6(5)
C2 C1 H1A 109.5
C2 C1 H1B 109.5
H1A C1 H1B 109.5
C2 C1 H1C 109.5
H1A C1 H1C 109.5
H1B C1 H1C 109.5
N1 C2 C3 108.4(7)
N1 C2 C1 125.5(8)
C3 C2 C1 126.0(8)
N2 C3 C2 112.5(7)
N2 C3 C4 119.5(8)
C2 C3 C4 128.0(8)
C5 C4 C3 118.8(9)
C5 C4 H4 120.6
C3 C4 H4 120.6
C6 C5 C4 120.9(8)
C6 C5 H5 119.6
C4 C5 H5 119.6
C5 C6 C7 120.2(9)
C5 C6 H6 119.9
C7 C6 H6 119.9
N2 C7 C6 119.9(8)
N2 C7 C8 112.0(8)
C6 C7 C8 127.9(8)
N3 C8 C7 114.7(7)
N3 C8 C9 123.7(9)
C7 C8 C9 121.5(9)
C8 C9 H9A 109.5
C8 C9 H9B 109.5
H9A C9 H9B 109.5
C8 C9 H9C 109.5
H9A C9 H9C 109.5
H9B C9 H9C 109.5
N1 C10 C11 117.6(7)
N1 C10 Mo1 59.2(4)
C11 C10 Mo1 121.5(5)
N1 C10 H10 115.6
C11 C10 H10 115.6
Mo1 C10 H10 115.6
C10 C11 C12 114.7(7)
C10 C11 H11A 108.6
C12 C11 H11A 108.6
C10 C11 H11B 108.6
C12 C11 H11B 108.6
H11A C11 H11B 107.6
C11 C12 P1 111.3(6)
C11 C12 H12A 109.4
P1 C12 H12A 109.4
C11 C12 H12B 109.4
P1 C12 H12B 109.4
H12A C12 H12B 108.0
C18 C13 C14 118.0(7)
C18 C13 P1 121.6(6)
C14 C13 P1 120.3(6)
C15 C14 C13 120.5(7)
C15 C14 H14 119.8
C13 C14 H14 119.8
C16 C15 C14 119.7(8)
C16 C15 H15 120.1
C14 C15 H15 120.1
C15 C16 C17 120.9(7)
C15 C16 H16 119.5
C17 C16 H16 119.5
C18 C17 C16 118.5(8)
C18 C17 H17 120.7
C16 C17 H17 120.7
C17 C18 C13 122.3(8)
C17 C18 H18 118.9
C13 C18 H18 118.9
C24 C19 C20 119.9(7)
C24 C19 P1 122.1(6)
C20 C19 P1 117.9(6)
C21 C20 C19 120.9(8)
C21 C20 H20 119.6
C19 C20 H20 119.6
C20 C21 C22 119.9(8)
C20 C21 H21 120.0
C22 C21 H21 120.0
C21 C22 C23 119.5(7)
C21 C22 H22 120.3
C23 C22 H22 120.3
C22 C23 C24 120.8(7)
C22 C23 H23 119.6
C24 C23 H23 119.6
C19 C24 C23 119.0(7)
C19 C24 H24 120.5
C23 C24 H24 120.5
N3 C25 C26 111.0(6)
N3 C25 H25A 109.4
C26 C25 H25A 109.4
N3 C25 H25B 109.4
C26 C25 H25B 109.4
H25A C25 H25B 108.0
C27 C26 C25 115.5(7)
C27 C26 H26A 108.4
C25 C26 H26A 108.4
C27 C26 H26B 108.4
C25 C26 H26B 108.4
H26A C26 H26B 107.5
C26 C27 P2 112.9(6)
C26 C27 H27A 109.0
P2 C27 H27A 109.0
C26 C27 H27B 109.0
P2 C27 H27B 109.0
H27A C27 H27B 107.8
C33 C28 C29 118.6(8)
C33 C28 P2 119.6(7)
C29 C28 P2 121.4(7)
C30 C29 C28 119.8(8)
C30 C29 H29 120.1
C28 C29 H29 120.1
C31 C30 C29 120.5(9)
C31 C30 H30 119.7
C29 C30 H30 119.7
C32 C31 C30 120.1(9)
C32 C31 H31 119.9
C30 C31 H31 119.9
C31 C32 C33 120.3(10)
C31 C32 H32 119.8
C33 C32 H32 119.8
C28 C33 C32 120.6(9)
C28 C33 H33 119.7
C32 C33 H33 119.7
C39 C34 C35 116.7(8)
C39 C34 P2 121.0(7)
C35 C34 P2 122.2(7)
C36 C35 C34 120.7(10)
C36 C35 H35 119.6
C34 C35 H35 119.6
C37 C36 C35 122.3(10)
C37 C36 H36 118.8
C35 C36 H36 118.8
C36 C37 C38 118.0(10)
C36 C37 H37 121.0
C38 C37 H37 121.0
C37 C38 C39 121.3(11)
C37 C38 H38 119.4
C39 C38 H38 119.4
C34 C39 C38 120.8(10)
C34 C39 H39 119.6
C38 C39 H39 119.6
C2A O1A C3A 113.5
C2A C1A H1AA 109.5
C2A C1A H1AB 109.5
H1AA C1A H1AB 109.5
C2A C1A H1AC 109.5
H1AA C1A H1AC 109.5
H1AB C1A H1AC 109.5
O1A C2A C1A 108.8
O1A C2A H2AA 109.9
C1A C2A H2AA 109.9
O1A C2A H2AB 109.9
C1A C2A H2AB 109.9
H2AA C2A H2AB 108.3
O1A C3A C4A 108.8
O1A C3A H3AA 109.9
C4A C3A H3AA 109.9
O1A C3A H3AB 109.9
C4A C3A H3AB 109.9
H3AA C3A H3AB 108.3
C3A C4A H4AA 109.5
C3A C4A H4AB 109.5
H4AA C4A H4AB 109.5
C3A C4A H4AC 109.5
H4AA C4A H4AC 109.5
H4AB C4A H4AC 109.5
C3B O1B C2B 113.47(7)
C2B C1B H1BA 109.5
C2B C1B H1BB 109.5
H1BA C1B H1BB 109.5
C2B C1B H1BC 109.5
H1BA C1B H1BC 109.5
H1BB C1B H1BC 109.5
O1B C2B C1B 108.81(8)
O1B C2B H2BA 109.9
C1B C2B H2BA 109.9
O1B C2B H2BB 109.9
C1B C2B H2BB 109.9
H2BA C2B H2BB 108.3
O1B C3B C4B 108.81(8)
O1B C3B H3BA 109.9
C4B C3B H3BA 109.9
O1B C3B H3BB 109.9
C4B C3B H3BB 109.9
H3BA C3B H3BB 108.3
C3B C4B H4BA 109.5
C3B C4B H4BB 109.5
H4BA C4B H4BB 109.5
C3B C4B H4BC 109.5
H4BA C4B H4BC 109.5
H4BB C4B H4BC 109.5
C2C O1C C3C 113.5
C2C C1C H1CA 109.5
C2C C1C H1CB 109.5
H1CA C1C H1CB 109.5
C2C C1C H1CC 109.5
H1CA C1C H1CC 109.5
H1CB C1C H1CC 109.5
O1C C2C C1C 108.8
O1C C2C H2CA 109.9
C1C C2C H2CA 109.9
O1C C2C H2CB 109.9
C1C C2C H2CB 109.9
H2CA C2C H2CB 108.3
O1C C3C C4C 108.8
O1C C3C H3CA 109.9
C4C C3C H3CA 109.9
O1C C3C H3CB 109.9
C4C C3C H3CB 109.9
H3CA C3C H3CB 108.3
C3C C4C H4CA 109.5
C3C C4C H4CB 109.5
H4CA C4C H4CB 109.5
C3C C4C H4CC 109.5
H4CA C4C H4CC 109.5
H4CB C4C H4CC 109.5
C2D O1D C3D 113.5
C2D C1D H1DA 109.5
C2D C1D H1DB 109.5
H1DA C1D H1DB 109.5
C2D C1D H1DC 109.5
H1DA C1D H1DC 109.5
H1DB C1D H1DC 109.5
O1D C2D C1D 108.8
O1D C2D H2DA 109.9
C1D C2D H2DA 109.9
O1D C2D H2DB 109.9
C1D C2D H2DB 109.9
H2DA C2D H2DB 108.3
O1D C3D C4D 108.8
O1D C3D H3DA 109.9
C4D C3D H3DA 109.9
O1D C3D H3DB 109.9
C4D C3D H3DB 109.9
H3DA C3D H3DB 108.3
C3D C4D H4DA 109.5
C3D C4D H4DB 109.5
H4DA C4D H4DB 109.5
C3D C4D H4DC 109.5
H4DA C4D H4DC 109.5
H4DB C4D H4DC 109.5

loop_
_geom_bond_atom_site_label_1
_geom_bond_atom_site_label_2
_geom_bond_distance
I1 Mo1 2.8954(8)
Mo1 N1 1.952(7)
Mo1 N2 2.055(6)
Mo1 N3 2.141(7)
Mo1 C10 2.257(8)
Mo1 P1 2.471(2)
Mo1 P2 2.488(2)
P1 C13 1.822(8)
P1 C12 1.825(9)
P1 C19 1.834(8)
P2 C34 1.822(8)
P2 C28 1.835(9)
P2 C27 1.842(8)
N1 C2 1.322(11)
N1 C10 1.386(11)
N2 C7 1.386(11)
N2 C3 1.394(10)
N3 C8 1.328(12)
N3 C25 1.490(11)
C1 C2 1.491(12)
C1 H1A 0.98
C1 H1B 0.98
C1 H1C 0.98
C2 C3 1.412(13)
C3 C4 1.418(12)
C4 C5 1.398(14)
C4 H4 0.95
C5 C6 1.380(14)
C5 H5 0.95
C6 C7 1.391(13)
C6 H6 0.95
C7 C8 1.408(13)
C8 C9 1.492(12)
C9 H9A 0.98
C9 H9B 0.98
C9 H9C 0.98
C10 C11 1.523(11)
C10 H10 1.0
C11 C12 1.527(11)
C11 H11A 0.99
C11 H11B 0.99
C12 H12A 0.99
C12 H12B 0.99
C13 C18 1.381(11)
C13 C14 1.413(11)
C14 C15 1.381(11)
C14 H14 0.95
C15 C16 1.379(11)
C15 H15 0.95
C16 C17 1.396(12)
C16 H16 0.95
C17 C18 1.377(12)
C17 H17 0.95
C18 H18 0.95
C19 C24 1.387(11)
C19 C20 1.388(11)
C20 C21 1.384(11)
C20 H20 0.95
C21 C22 1.387(13)
C21 H21 0.95
C22 C23 1.387(12)
C22 H22 0.95
C23 C24 1.404(12)
C23 H23 0.95
C24 H24 0.95
C25 C26 1.527(11)
C25 H25A 0.99
C25 H25B 0.99
C26 C27 1.501(12)
C26 H26A 0.99
C26 H26B 0.99
C27 H27A 0.99
C27 H27B 0.99
C28 C33 1.380(12)
C28 C29 1.400(12)
C29 C30 1.387(12)
C29 H29 0.95
C30 C31 1.369(14)
C30 H30 0.95
C31 C32 1.362(16)
C31 H31 0.95
C32 C33 1.389(14)
C32 H32 0.95
C33 H33 0.95
C34 C39 1.367(14)
C34 C35 1.388(12)
C35 C36 1.388(13)
C35 H35 0.95
C36 C37 1.326(17)
C36 H36 0.95
C37 C38 1.364(16)
C37 H37 0.95
C38 C39 1.400(15)
C38 H38 0.95
C39 H39 0.95
O1A C2A 1.4196
O1A C3A 1.4196
C1A C2A 1.5177
C1A H1AA 0.98
C1A H1AB 0.98
C1A H1AC 0.98
C2A H2AA 0.99
C2A H2AB 0.99
C3A C4A 1.5179
C3A H3AA 0.99
C3A H3AB 0.99
C4A H4AA 0.98
C4A H4AB 0.98
C4A H4AC 0.98
O1B C3B 1.4194
O1B C2B 1.4195
C1B C2B 1.518
C1B H1BA 0.98
C1B H1BB 0.98
C1B H1BC 0.98
C2B H2BA 0.99
C2B H2BB 0.99
C3B C4B 1.5179(12)
C3B H3BA 0.99
C3B H3BB 0.99
C4B H4BA 0.98
C4B H4BB 0.98
C4B H4BC 0.98
O1C C2C 1.4195
O1C C3C 1.4196
C1C C2C 1.518
C1C H1CA 0.98
C1C H1CB 0.98
C1C H1CC 0.98
C2C H2CA 0.99
C2C H2CB 0.99
C3C C4C 1.5179
C3C H3CA 0.99
C3C H3CB 0.99
C4C H4CA 0.98
C4C H4CB 0.98
C4C H4CC 0.98
O1D C2D 1.4195
O1D C3D 1.4196
C1D C2D 1.518
C1D H1DA 0.98
C1D H1DB 0.98
C1D H1DC 0.98
C2D H2DA 0.99
C2D H2DB 0.99
C3D C4D 1.518
C3D H3DA 0.99
C3D H3DB 0.99
C4D H4DA 0.98
C4D H4DB 0.98
C4D H4DC 0.98

loop_
_geom_torsion_atom_site_label_1
_geom_torsion_atom_site_label_2
_geom_torsion_atom_site_label_3
_geom_torsion_atom_site_label_4
_geom_torsion
C10 N1 C2 C3 156.4(10)
Mo1 N1 C2 C3 8.7(10)
C10 N1 C2 C1 -20.8(17)
Mo1 N1 C2 C1 -168.5(7)
C7 N2 C3 C2 -179.8(7)
Mo1 N2 C3 C2 -1.1(8)
C7 N2 C3 C4 -1.2(11)
Mo1 N2 C3 C4 177.5(6)
N1 C2 C3 N2 -4.0(9)
C1 C2 C3 N2 173.2(8)
N1 C2 C3 C4 177.6(8)
C1 C2 C3 C4 -5.2(14)
N2 C3 C4 C5 -2.3(12)
C2 C3 C4 C5 176.0(8)
C3 C4 C5 C6 3.6(13)
C4 C5 C6 C7 -1.4(14)
C3 N2 C7 C6 3.4(11)
Mo1 N2 C7 C6 -175.3(6)
C3 N2 C7 C8 -172.0(7)
Mo1 N2 C7 C8 9.3(9)
C5 C6 C7 N2 -2.1(13)
C5 C6 C7 C8 172.5(8)
C25 N3 C8 C7 167.8(6)
Mo1 N3 C8 C7 -1.0(9)
C25 N3 C8 C9 -8.9(11)
Mo1 N3 C8 C9 -177.7(6)
N2 C7 C8 N3 -4.9(10)
C6 C7 C8 N3 -179.9(8)
N2 C7 C8 C9 171.8(8)
C6 C7 C8 C9 -3.2(14)
C2 N1 C10 C11 -43.0(15)
Mo1 N1 C10 C11 111.9(6)
C2 N1 C10 Mo1 -154.9(12)
N1 C10 C11 C12 -79.4(9)
Mo1 C10 C11 C12 -10.4(10)
C10 C11 C12 P1 31.9(9)
C13 P1 C12 C11 -169.3(6)
C19 P1 C12 C11 85.2(6)
Mo1 P1 C12 C11 -36.3(6)
C12 P1 C13 C18 -60.1(7)
C19 P1 C13 C18 48.4(7)
Mo1 P1 C13 C18 -179.9(5)
C12 P1 C13 C14 122.8(6)
C19 P1 C13 C14 -128.7(6)
Mo1 P1 C13 C14 3.0(7)
C18 C13 C14 C15 -0.4(11)
P1 C13 C14 C15 176.8(6)
C13 C14 C15 C16 -0.1(11)
C14 C15 C16 C17 -0.3(12)
C15 C16 C17 C18 1.3(12)
C16 C17 C18 C13 -1.9(13)
C14 C13 C18 C17 1.4(12)
P1 C13 C18 C17 -175.7(7)
C13 P1 C19 C24 -117.6(7)
C12 P1 C19 C24 -7.7(7)
Mo1 P1 C19 C24 105.2(6)
C13 P1 C19 C20 65.1(6)
C12 P1 C19 C20 175.0(6)
Mo1 P1 C19 C20 -72.1(6)
C24 C19 C20 C21 1.4(11)
P1 C19 C20 C21 178.7(6)
C19 C20 C21 C22 -1.5(12)
C20 C21 C22 C23 1.2(12)
C21 C22 C23 C24 -0.6(13)
C20 C19 C24 C23 -0.8(12)
P1 C19 C24 C23 -178.1(6)
C22 C23 C24 C19 0.5(13)
C8 N3 C25 C26 -90.5(9)
Mo1 N3 C25 C26 77.9(8)
N3 C25 C26 C27 -75.6(9)
C25 C26 C27 P2 65.0(8)
C34 P2 C27 C26 76.5(6)
C28 P2 C27 C26 -178.5(6)
Mo1 P2 C27 C26 -50.2(6)
C34 P2 C28 C33 -41.6(8)
C27 P2 C28 C33 -147.0(7)
Mo1 P2 C28 C33 88.3(7)
C34 P2 C28 C29 146.5(7)
C27 P2 C28 C29 41.1(8)
Mo1 P2 C28 C29 -83.6(7)
C33 C28 C29 C30 0.7(12)
P2 C28 C29 C30 172.7(6)
C28 C29 C30 C31 2.0(13)
C29 C30 C31 C32 -2.4(15)
C30 C31 C32 C33 0.1(16)
C29 C28 C33 C32 -3.0(13)
P2 C28 C33 C32 -175.1(8)
C31 C32 C33 C28 2.6(15)
C28 P2 C34 C39 139.9(9)
C27 P2 C34 C39 -112.6(9)
Mo1 P2 C34 C39 10.1(10)
C28 P2 C34 C35 -44.1(9)
C27 P2 C34 C35 63.5(9)
Mo1 P2 C34 C35 -173.9(8)
C39 C34 C35 C36 -3.7(17)
P2 C34 C35 C36 -179.8(9)
C34 C35 C36 C37 5.(2)
C35 C36 C37 C38 -1.(2)
C36 C37 C38 C39 -4.(2)
C35 C34 C39 C38 -1.3(18)
P2 C34 C39 C38 174.9(10)
C37 C38 C39 C34 5.(2)
C3A O1A C2A C1A -180.0
C2A O1A C3A C4A 179.9
C3B O1B C2B C1B 180.0
C2B O1B C3B C4B -180.0
C3C O1C C2C C1C 179.9
C2C O1C C3C C4C -180.0
C3D O1D C2D C1D -180.0
C2D O1D C3D C4D 179.9
